data_1530583
loop_
_publ_author_name
'Piffard, Y.'
'Marchand, R.'
'Tournoux, M.'

_publ_section_title
;
 Structure cristalline de K2.38 Sb3.62 Ti0.38 O11. Relation structurale
 entre K2.38 Sb3.62 Ti0.38 O11 et K2 Sb4 O11
;
_journal_name_full 'Annales de Chimie (Paris)'
_journal_page_first 419
_journal_page_last 427
_journal_volume 6
_journal_year 1981
_chemical_formula_sum 'K2.38 O11 Sb3.62 Ti0.38'
_chemical_name_systematic 'K2.38 Sb3.62 Ti0.38 O11'
_space_group_IT_number 14
_symmetry_space_group_name_Hall '-P 2yab'
_symmetry_space_group_name_H-M 'P 1 21/a 1'
_cell_angle_alpha 90
_cell_angle_beta 110.48
_cell_angle_gamma 90
_cell_formula_units_Z 8
_cell_length_a 21.055
_cell_length_b 10.233
_cell_length_c 10.121
_cell_volume 2042.800
_citation_journal_id_ASTM ANCPAC
_cod_data_source_file Piffard_ANCPAC_1981_720.cif
_cod_data_source_block K2.38O11Sb3.62Ti0.38
_cod_original_cell_volume 2042.8
_cod_original_sg_symbol_Hall '-P 2ybc (z,y,-x)'
_cod_database_code 1530583

loop_
_symmetry_equiv_pos_as_xyz
x,y,z
-x+1/2,y+1/2,-z
-x,-y,-z
x-1/2,-y-1/2,z

loop_
_atom_site_label
_atom_site_type_symbol
_atom_site_fract_x
_atom_site_fract_y
_atom_site_fract_z
_atom_site_occupancy
_atom_site_U_iso_or_equiv
O18 O-2 0.4103 0.414 0.599 1 0.0
O9 O-2 0.4781 0.16 0.664 1 0.0
O8 O-2 0.2257 0.181 0.007 1 0.0
O20 O-2 0.2675 0.479 0.472 1 0.0
O4 O-2 0.0191 0.4 0.443 1 0.0
O22 O-2 0.3584 0.48 0.338 1 0.0
Sb4 Sb+5 0.42579 0.2913 0.7523 1 0.0
K4 K+1 0.3537 0.2082 0.0595 1 0.0
O7 O-2 0.1321 0.164 0.14 1 0.0
O14 O-2 0.3225 0.243 0.593 1 0.0
O16 O-2 0.1555 0.401 0.236 1 0.0
K1 K+1 0.248 0.4579 0.7251 1 0.0
O12 O-2 0.1289 0.217 0.734 1 0.0
Sb2 Sb+5 0.43002 0.544 0.9875 1 0.0
O21 O-2 0.1025 0.484 0.713 1 0.0
O11 O-2 0.2612 0.245 0.293 1 0.0
Sb1 Sb+5 0.3092 0.5736 0.1649 1 0.0
O10 O-2 0.0222 0.186 0.861 1 0.0
K5 K+1 0.0276 0.3753 0.137 0.76 0.0
O13 O-2 0.3952 0.229 0.395 1 0.0
Ti1 Ti+4 0.425 0.8297 0.2255 0.76 0.0
O17 O-2 0.2482 0.432 0.069 1 0.0
Sb3 Sb+5 0.32954 0.3475 0.4355 1 0.0
Sb7 Sb+5 0.43272 0.0641 0.4765 1 0.0
Sb6 Sb+5 0.30823 0.8015 0.8858 1 0.0
Sb5 Sb+5 0.315 0.0609 0.666 1 0.0
O6 O-2 0.4002 0.133 0.821 1 0.0
O1 O-2 0.1224 0.993 0.899 1 0.0
O15 O-2 0.114 0.377 0.959 1 0.0
Sb8 Sb+5 0.425 0.8297 0.2255 0.24 0.0
O5 O-2 0.2594 0.145 0.761 1 0.0
O3 O-2 0.0034 0.078 0.105 1 0.0
K2 K+1 0.4821 0.4066 0.3507 1 0.0
K3 K+1 0.1592 0.218 0.4533 1 0.0
O19 O-2 0.387 0.396 0.863 1 0.0
O2 O-2 0.3582 0.003 0.532 1 0.0
